data_4001561
loop_
_publ_author_name
'Nag, Abanti'
'Schmidt, Peter J.'
'Schnick, Wolfgang'

_publ_section_title
;
 Synthesis and Characterization of Tb[N(CN)2]3&#x00B7;2H2O and
 Eu[N(CN)2]3&#x00B7;2H2O:&#x00A0; Two New Luminescent Rare-Earth
 Dicyanamides
;
_journal_issue 24
_journal_name_full 'Chemistry of Materials'
_journal_page_first 5738
_journal_paper_doi 10.1021/cm0607029
_journal_volume 18
_journal_year 2006
_chemical_formula_moiety 'C6 H4 N9 O2 Tb'
_chemical_formula_sum 'C6 H4 N9 O2 Tb'
_chemical_formula_weight 393.10
_chemical_name_common 'terbium dicyanamide dihydrate'
_chemical_name_systematic 'terbium dicyanamide dihydrate'
_space_group_IT_number 14
_symmetry_cell_setting monoclinic
_symmetry_space_group_name_Hall '-P 2yn'
_symmetry_space_group_name_H-M 'P 1 21/n 1'
_atom_sites_solution_hydrogens geom
_atom_sites_solution_primary direct
_atom_sites_solution_secondary difmap
_audit_creation_method SHELXL-97
_cell_angle_alpha 90.00
_cell_angle_beta 94.06(3)
_cell_angle_gamma 90.00
_cell_formula_units_Z 4
_cell_length_a 7.4632(15)
_cell_length_b 11.523(2)
_cell_length_c 13.944(3)
_cell_measurement_reflns_used 177
_cell_measurement_temperature 293(2)
_cell_measurement_theta_max 27.485
_cell_measurement_theta_min 3.134
_cell_volume 1196.2(4)
_computing_cell_refinement 'HKL Scalepack (Otwinowski & Minor 1997)'
_computing_data_reduction 'HKL Denzo & Scalepack(Otwinowski & Minor 1997)'
_computing_molecular_graphics Diamond
_computing_structure_refinement 'SHELXL-97 (Sheldrick, 1997)'
_computing_structure_solution 'SHELXS-97 (Sheldrick, 1990)'
_diffrn_ambient_temperature 293(2)
_diffrn_detector_area_resol_mean 9
_diffrn_measured_fraction_theta_full 0.993
_diffrn_measured_fraction_theta_max 0.993
_diffrn_measurement_device_type KappaCCD
_diffrn_measurement_method omega-scan
_diffrn_radiation_monochromator 'vertically mounted graphite crystal'
_diffrn_radiation_source 'fine-focus sealed tube'
_diffrn_radiation_type MoK\a
_diffrn_radiation_wavelength 0.71073
_diffrn_reflns_av_R_equivalents 0.0370
_diffrn_reflns_av_sigmaI/netI 0.0249
_diffrn_reflns_limit_h_max 9
_diffrn_reflns_limit_h_min -9
_diffrn_reflns_limit_k_max 14
_diffrn_reflns_limit_k_min -14
_diffrn_reflns_limit_l_max 17
_diffrn_reflns_limit_l_min -18
_diffrn_reflns_number 19462
_diffrn_reflns_theta_full 27.47
_diffrn_reflns_theta_max 27.47
_diffrn_reflns_theta_min 3.19
_exptl_absorpt_coefficient_mu 5.923
_exptl_absorpt_correction_T_max 0.691
_exptl_absorpt_correction_T_min 0.530
_exptl_absorpt_correction_type psi-scan
_exptl_absorpt_process_details 'ellipsoid correction based on equivalents'
_exptl_crystal_colour colourless
_exptl_crystal_density_diffrn 2.183
_exptl_crystal_density_method 'not measured'
_exptl_crystal_description block
_exptl_crystal_F_000 736
_exptl_crystal_size_max 0.11
_exptl_crystal_size_mid 0.09
_exptl_crystal_size_min 0.06
_refine_diff_density_max 0.585
_refine_diff_density_min -0.302
_refine_diff_density_rms 0.040
_refine_ls_extinction_method none
_refine_ls_goodness_of_fit_ref 1.025
_refine_ls_hydrogen_treatment mixed
_refine_ls_matrix_type full
_refine_ls_number_parameters 177
_refine_ls_number_reflns 2723
_refine_ls_number_restraints 6
_refine_ls_restrained_S_all 1.027
_refine_ls_R_factor_all 0.0334
_refine_ls_R_factor_gt 0.0193
_refine_ls_shift/su_max 0.022
_refine_ls_shift/su_mean 0.000
_refine_ls_structure_factor_coef Fsqd
_refine_ls_weighting_details 'calc w=1/[\s^2^(Fo^2^)+(0.0000P)^2^+0.4464P] where P=(Fo^2^+2Fc^2^)/3'
_refine_ls_weighting_scheme calc
_refine_ls_wR_factor_gt 0.0376
_refine_ls_wR_factor_ref 0.0419
_reflns_number_gt 1992
_reflns_number_total 2723
_reflns_threshold_expression >2sigma(I)
_cod_data_source_file cm0607029si20060323_083638.cif
_cod_data_source_block TbC6N9H4O2
_cod_original_sg_symbol_H-M P21/n
_cod_database_code 4001561

loop_
_symmetry_equiv_pos_as_xyz
'x, y, z'
'-x+1/2, y+1/2, -z+1/2'
'-x, -y, -z'
'x-1/2, -y-1/2, z-1/2'

loop_
_atom_site_label
_atom_site_type_symbol
_atom_site_fract_x
_atom_site_fract_y
_atom_site_fract_z
_atom_site_U_iso_or_equiv
_atom_site_adp_type
_atom_site_occupancy
_atom_site_symmetry_multiplicity
_atom_site_calc_flag
_atom_site_refinement_flags
Tb1 Tb 0.055977(17) 0.251066(14) 0.430837(8) 0.0316(3) Uani 1 1 d .
C2 C 0.1884(4) 0.3615(3) 0.0453(2) 0.0380(8) Uani 1 1 d .
N5 N 0.5496(5) 0.1265(4) 0.2621(2) 0.0704(12) Uani 1 1 d .
N4 N 0.3556(4) 0.2019(3) 0.3804(2) 0.0452(7) Uani 1 1 d .
N2 N 0.0538(4) 0.3827(3) 0.09783(19) 0.0523(9) Uani 1 1 d .
C4 C 0.5295(5) 0.1478(3) 0.1710(2) 0.0436(8) Uani 1 1 d .
N1 N 0.0570(5) 0.3167(4) 0.2642(2) 0.0634(10) Uani 1 1 d .
C1 C 0.0628(5) 0.3460(3) 0.1864(2) 0.0469(9) Uani 1 1 d .
C3 C 0.4425(4) 0.1686(3) 0.3218(2) 0.0405(8) Uani 1 1 d .
O1 O 0.2280(4) 0.4252(2) 0.4417(2) 0.0522(7) Uani 1 1 d D
H1 H 0.309(5) 0.437(3) 0.402(3) 0.078 Uiso 1 1 d D
H2 H 0.199(5) 0.493(2) 0.463(3) 0.078 Uiso 1 1 d D
N6 N 0.0251(4) 0.3417(3) 0.5893(2) 0.0520(8) Uani 1 1 d .
N7 N 0.0045(4) 0.0736(3) 0.3320(2) 0.0531(8) Uani 1 1 d .
N3 N -0.1984(4) 0.1520(3) 0.4951(2) 0.0447(7) Uani 1 1 d .
O2 O 0.1827(3) 0.1136(2) 0.54257(18) 0.0454(6) Uani 1 1 d D
H3 H 0.297(2) 0.107(3) 0.552(3) 0.068 Uiso 1 1 d D
H4 H 0.137(4) 0.051(2) 0.561(3) 0.068 Uiso 1 1 d D
N9 N -0.2039(4) 0.3807(3) 0.3960(2) 0.0501(8) Uani 1 1 d .
C6 C -0.3262(5) 0.4223(3) 0.3567(2) 0.0421(8) Uani 1 1 d .
N8 N -0.4770(4) 0.4677(3) 0.3203(2) 0.0562(9) Uani 1 1 d .
C5 C -0.0169(4) 0.0238(3) 0.2607(3) 0.0438(8) Uani 1 1 d .

loop_
_atom_site_aniso_label
_atom_site_aniso_U_11
_atom_site_aniso_U_22
_atom_site_aniso_U_33
_atom_site_aniso_U_23
_atom_site_aniso_U_13
_atom_site_aniso_U_12
Tb1 0.0332(3) 0.0364(3) 0.0258(3) 0.00029(7) 0.00608(6) 0.00158(7)
C2 0.0401(18) 0.0411(19) 0.0326(16) 0.0026(14) 0.0003(14) 0.0019(14)
N5 0.073(2) 0.103(3) 0.0361(17) 0.0064(18) 0.0135(15) 0.044(2)
N4 0.0416(16) 0.0531(18) 0.0417(16) 0.0018(14) 0.0098(13) 0.0048(14)
N2 0.0408(16) 0.084(2) 0.0324(15) 0.0119(15) 0.0085(12) 0.0126(16)
C4 0.047(2) 0.043(2) 0.042(2) 0.0020(15) 0.0126(15) 0.0109(16)
N1 0.067(2) 0.087(3) 0.0373(18) 0.0136(17) 0.0131(15) 0.0221(19)
C1 0.0396(18) 0.064(2) 0.0380(19) 0.0023(17) 0.0077(14) 0.0057(17)
C3 0.0376(17) 0.050(2) 0.0341(17) 0.0059(15) 0.0014(14) 0.0052(15)
O1 0.0575(16) 0.0416(14) 0.0607(16) -0.0079(12) 0.0260(12) -0.0090(12)
N6 0.070(2) 0.0502(19) 0.0379(17) -0.0068(14) 0.0163(14) -0.0128(16)
N7 0.0470(17) 0.064(2) 0.0492(18) -0.0177(16) 0.0093(14) -0.0108(15)
N3 0.0422(16) 0.0497(18) 0.0431(16) -0.0006(13) 0.0089(13) -0.0032(13)
O2 0.0374(13) 0.0468(15) 0.0521(14) 0.0116(12) 0.0031(11) 0.0014(11)
N9 0.0454(17) 0.055(2) 0.0508(17) 0.0142(15) 0.0070(14) 0.0068(15)
C6 0.045(2) 0.044(2) 0.0385(18) 0.0066(15) 0.0110(15) 0.0008(16)
N8 0.0422(17) 0.075(2) 0.0518(19) 0.0261(17) 0.0086(14) 0.0096(16)
C5 0.0346(17) 0.049(2) 0.049(2) -0.0052(17) 0.0061(15) -0.0053(15)

loop_
_atom_type_symbol
_atom_type_description
_atom_type_scat_dispersion_real
_atom_type_scat_dispersion_imag
_atom_type_scat_source
C C 0.0033 0.0016 'International Tables Vol C Tables 4.2.6.8 and 6.1.1.4'
H H 0.0000 0.0000 'International Tables Vol C Tables 4.2.6.8 and 6.1.1.4'
N N 0.0061 0.0033 'International Tables Vol C Tables 4.2.6.8 and 6.1.1.4'
O O 0.0106 0.0060 'International Tables Vol C Tables 4.2.6.8 and 6.1.1.4'
Tb Tb -0.1723 4.1537 'International Tables Vol C Tables 4.2.6.8 and 6.1.1.4'

loop_
_geom_angle_atom_site_label_1
_geom_angle_atom_site_label_2
_geom_angle_atom_site_label_3
_geom_angle
_geom_angle_site_symmetry_1
_geom_angle_site_symmetry_3
O2 Tb1 O1 109.45(10) . .
O2 Tb1 N3 74.38(9) . .
O1 Tb1 N3 143.22(9) . .
O2 Tb1 N1 143.47(10) . .
O1 Tb1 N1 76.23(12) . .
N3 Tb1 N1 123.27(11) . .
O2 Tb1 N4 72.86(9) . .
O1 Tb1 N4 73.46(10) . .
N3 Tb1 N4 138.15(10) . .
N1 Tb1 N4 74.65(11) . .
O2 Tb1 N6 75.67(10) . .
O1 Tb1 N6 70.76(10) . .
N3 Tb1 N6 75.23(10) . .
N1 Tb1 N6 136.60(12) . .
N4 Tb1 N6 119.86(11) . .
O2 Tb1 N9 143.59(9) . .
O1 Tb1 N9 85.12(10) . .
N3 Tb1 N9 74.60(10) . .
N1 Tb1 N9 71.38(11) . .
N4 Tb1 N9 143.25(10) . .
N6 Tb1 N9 78.38(11) . .
O2 Tb1 N7 81.57(10) . .
O1 Tb1 N7 142.35(9) . .
N3 Tb1 N7 74.00(10) . .
N1 Tb1 N7 74.79(12) . .
N4 Tb1 N7 76.07(10) . .
N6 Tb1 N7 145.61(10) . .
N9 Tb1 N7 107.50(11) . .
N3 C2 N2 175.6(4) 4_665 .
C3 N5 C4 121.9(3) . .
C3 N4 Tb1 148.7(3) . .
C1 N2 C2 118.7(3) . .
N6 C4 N5 173.0(4) 4_665 .
C1 N1 Tb1 177.8(3) . .
N1 C1 N2 174.6(4) . .
N4 C3 N5 174.6(4) . .
Tb1 O1 H1 120(3) . .
Tb1 O1 H2 129(3) . .
H1 O1 H2 106(3) . .
C4 N6 Tb1 159.8(3) 4_566 .
C5 N7 Tb1 154.0(3) . .
C2 N3 Tb1 156.2(3) 4_566 .
Tb1 O2 H3 121(3) . .
Tb1 O2 H4 128(3) . .
H3 O2 H4 107(3) . .
C6 N9 Tb1 160.5(3) . .
N9 C6 N8 173.4(4) . .
C5 N8 C6 120.7(3) 2_455 .
N7 C5 N8 174.0(4) . 2_445

loop_
_geom_bond_atom_site_label_1
_geom_bond_atom_site_label_2
_geom_bond_distance
_geom_bond_site_symmetry_2
Tb1 O2 2.371(2) .
Tb1 O1 2.381(3) .
Tb1 N3 2.439(3) .
Tb1 N1 2.444(3) .
Tb1 N4 2.457(3) .
Tb1 N6 2.469(3) .
Tb1 N9 2.469(3) .
Tb1 N7 2.481(3) .
C2 N3 1.145(4) 4_665
C2 N2 1.308(4) .
N5 C3 1.289(4) .
N5 C4 1.293(4) .
N4 C3 1.145(4) .
N2 C1 1.303(4) .
C4 N6 1.144(4) 4_665
N1 C1 1.139(4) .
O1 H1 0.860(18) .
O1 H2 0.867(18) .
N6 C4 1.144(4) 4_566
N7 C5 1.149(4) .
N3 C2 1.145(4) 4_566
O2 H3 0.862(18) .
O2 H4 0.847(18) .
N9 C6 1.137(4) .
C6 N8 1.310(5) .
N8 C5 1.300(4) 2_455
C5 N8 1.300(4) 2_445
